data_4331142
loop_
_publ_author_name
'Daniel Chartrand'
'Carlos A. Castro Ruiz'
'Garry S. Hanan'

_publ_contact_author_address
;
    D\'epartement de Chimie
    Universit\'e de Montr\'eal
    C.P. 6128, Succ. Centre-ville
    Montr\'eal, Qu\'ebec
    Canada H3C 3J7
;
_publ_contact_author_email garry.Hanan@umontreal.ca
_publ_contact_author_fax '+1 514 343 2468'
_publ_contact_author_name 'Dr. Garry Hanan'
_publ_contact_author_phone '+1 514 343 7056'
_publ_section_title
;
 Diimine Triscarbonyl Re(I) of Isomeric Pyridyl-fulvene Ligands: an
 Electrochemical, Spectroscopic, and Computational Investigation
;
_journal_name_full 'Inorganic Chemistry'
_journal_page_first 12738
_journal_page_last 12747
_journal_paper_doi 10.1021/ic301559s
_journal_volume 51
_journal_year 2012
_chemical_compound_source 'Synthesized by the authors. See text'
_chemical_formula_moiety 'C19 H13 N'
_chemical_formula_sum 'C19 H13 N'
_chemical_formula_weight 255.30
_chemical_name_systematic
; 
   3-Fluoren-9-ylidenemethyl-pyridine
;
_space_group_IT_number 2
_symmetry_cell_setting triclinic
_symmetry_space_group_name_Hall '-P 1'
_symmetry_space_group_name_H-M 'P -1'
_atom_sites_solution_hydrogens geom
_atom_sites_solution_primary direct
_atom_sites_solution_secondary difmap
_audit_creation_method SHELXL-97
_cell_angle_alpha 90.475(3)
_cell_angle_beta 96.308(3)
_cell_angle_gamma 105.025(3)
_cell_formula_units_Z 4
_cell_length_a 6.2909(4)
_cell_length_b 11.8465(7)
_cell_length_c 18.5314(11)
_cell_measurement_reflns_used 4413
_cell_measurement_temperature 200
_cell_measurement_theta_max 71.52
_cell_measurement_theta_min 2.40
_cell_volume 1324.79(14)
_computing_cell_refinement 'SAINT V7.34A (Bruker AXS, 2006b)'
_computing_data_collection 'APEX2 v2.1-0 (Bruker AXS, 2006a)'
_computing_data_reduction 'SAINT V7.34A (Bruker AXS, 2006b)'
_computing_molecular_graphics 'SHELXTL v6.12 (Bruker AXS, 2001)'
_computing_publication_material 'UdMX (Maris, 2004)'
_computing_structure_refinement 'SHELXL97 (Sheldrick, 2008)'
_computing_structure_solution 'SHELXS-97 (Sheldrick, 1990)'
_diffrn_ambient_temperature 200
_diffrn_detector_area_resol_mean 5.5
_diffrn_measured_fraction_theta_full 0.957
_diffrn_measured_fraction_theta_max 0.957
_diffrn_measurement_device_type 'Bruker Smart 6000'
_diffrn_measurement_method \w
_diffrn_radiation_monochromator 'Montel 200 optics'
_diffrn_radiation_source 'Rotating Anode'
_diffrn_radiation_type CuK\a
_diffrn_radiation_wavelength 1.54178
_diffrn_reflns_av_R_equivalents 0.049
_diffrn_reflns_av_sigmaI/netI 0.0463
_diffrn_reflns_limit_h_max 7
_diffrn_reflns_limit_h_min -7
_diffrn_reflns_limit_k_max 13
_diffrn_reflns_limit_k_min -14
_diffrn_reflns_limit_l_max 22
_diffrn_reflns_limit_l_min -22
_diffrn_reflns_number 17194
_diffrn_reflns_theta_full 72.48
_diffrn_reflns_theta_max 72.48
_diffrn_reflns_theta_min 2.40
_diffrn_standards_decay_% 25.00
_diffrn_standards_interval_time 900
_diffrn_standards_number 113
_exptl_absorpt_coefficient_mu 0.571
_exptl_absorpt_correction_T_max 0.99
_exptl_absorpt_correction_T_min 0.8728
_exptl_absorpt_correction_type multi-scan
_exptl_absorpt_process_details 'Sadabs (Sheldrick, 1996)'
_exptl_crystal_colour yellow
_exptl_crystal_density_diffrn 1.280
_exptl_crystal_description plate
_exptl_crystal_F_000 536
_exptl_crystal_size_max 0.17
_exptl_crystal_size_mid 0.10
_exptl_crystal_size_min 0.02
_refine_diff_density_max 0.175
_refine_diff_density_min -0.162
_refine_diff_density_rms 0.039
_refine_ls_extinction_coef 0.0075(5)
_refine_ls_extinction_expression Fc^*^=kFc[1+0.001xFc^2^\l^3^/sin(2\q)]^-1/4^
_refine_ls_extinction_method SHELXL
_refine_ls_goodness_of_fit_ref 0.985
_refine_ls_hydrogen_treatment constr
_refine_ls_matrix_type full
_refine_ls_number_parameters 362
_refine_ls_number_reflns 5031
_refine_ls_number_restraints 0
_refine_ls_restrained_S_all 0.985
_refine_ls_R_factor_all 0.0684
_refine_ls_R_factor_gt 0.0472
_refine_ls_shift/su_max 0.000
_refine_ls_shift/su_mean 0.000
_refine_ls_structure_factor_coef Fsqd
_refine_ls_weighting_details 'calc w=1/[\s^2^(Fo^2^)+(0.0650P)^2^] where P=(Fo^2^+2Fc^2^)/3'
_refine_ls_weighting_scheme calc
_refine_ls_wR_factor_gt 0.1151
_refine_ls_wR_factor_ref 0.1227
_reflns_number_gt 3347
_reflns_number_total 5031
_reflns_threshold_expression I>2\s(I)
_cod_data_source_file ic301559s_si_001_2.cif
_cod_data_source_block mFpy
_cod_database_code 4331142

loop_
_symmetry_equiv_pos_as_xyz
'x, y, z'
'-x, -y, -z'

loop_
_atom_site_label
_atom_site_type_symbol
_atom_site_fract_x
_atom_site_fract_y
_atom_site_fract_z
_atom_site_U_iso_or_equiv
_atom_site_adp_type
_atom_site_occupancy
_atom_site_symmetry_multiplicity
_atom_site_calc_flag
_atom_site_refinement_flags
N1 N 0.7573(3) 0.32548(13) 0.44320(8) 0.0533(4) Uani 1 1 d .
N2 N 0.9014(3) 0.25453(13) 0.10419(8) 0.0519(4) Uani 1 1 d .
C1 C 0.6715(3) 0.25446(15) 0.38535(9) 0.0462(4) Uani 1 1 d .
H1 H 0.5216 0.2483 0.3672 0.055 Uiso 1 1 calc R
C2 C 0.9712(3) 0.33473(16) 0.46716(10) 0.0539(5) Uani 1 1 d .
H2 H 1.0368 0.3846 0.5085 0.065 Uiso 1 1 calc R
C3 C 1.0999(3) 0.27571(16) 0.43490(10) 0.0502(5) Uani 1 1 d .
H3 H 1.2508 0.2855 0.4533 0.060 Uiso 1 1 calc R
C4 C 1.0057(3) 0.20204(15) 0.37529(9) 0.0434(4) Uani 1 1 d .
H4 H 1.0918 0.1608 0.3521 0.052 Uiso 1 1 calc R
C5 C 0.7840(3) 0.18859(14) 0.34940(9) 0.0385(4) Uani 1 1 d .
C6 C 0.6784(3) 0.11853(14) 0.28293(9) 0.0406(4) Uani 1 1 d .
H6 H 0.7652 0.1257 0.2436 0.049 Uiso 1 1 calc R
C7 C 0.4731(3) 0.04536(14) 0.27116(9) 0.0383(4) Uani 1 1 d .
C8 C 0.3569(3) 0.00069(14) 0.19866(9) 0.0388(4) Uani 1 1 d .
C9 C 0.4278(3) 0.01340(15) 0.13035(9) 0.0451(4) Uani 1 1 d .
H9 H 0.5767 0.0529 0.1247 0.054 Uiso 1 1 calc R
C10 C 0.2764(3) -0.03294(16) 0.07015(10) 0.0504(5) Uani 1 1 d .
H10 H 0.3232 -0.0253 0.0230 0.060 Uiso 1 1 calc R
C11 C 0.0591(3) -0.08983(16) 0.07786(10) 0.0507(5) Uani 1 1 d .
H11 H -0.0413 -0.1206 0.0360 0.061 Uiso 1 1 calc R
C12 C -0.0142(3) -0.10248(15) 0.14592(10) 0.0483(5) Uani 1 1 d .
H12 H -0.1638 -0.1414 0.1510 0.058 Uiso 1 1 calc R
C13 C 0.1352(3) -0.05713(14) 0.20654(9) 0.0397(4) Uani 1 1 d .
C14 C 0.1085(3) -0.05949(14) 0.28399(9) 0.0395(4) Uani 1 1 d .
C15 C -0.0729(3) -0.11239(15) 0.31961(10) 0.0469(4) Uani 1 1 d .
H15 H -0.2110 -0.1504 0.2928 0.056 Uiso 1 1 calc R
C16 C -0.0484(3) -0.10858(16) 0.39497(10) 0.0512(5) Uani 1 1 d .
H16 H -0.1719 -0.1433 0.4199 0.061 Uiso 1 1 calc R
C17 C 0.1538(3) -0.05488(16) 0.43453(10) 0.0495(5) Uani 1 1 d .
H17 H 0.1684 -0.0551 0.4861 0.059 Uiso 1 1 calc R
C18 C 0.3354(3) -0.00073(15) 0.39911(9) 0.0444(4) Uani 1 1 d .
H18 H 0.4738 0.0358 0.4262 0.053 Uiso 1 1 calc R
C19 C 0.3123(3) -0.00061(14) 0.32385(9) 0.0382(4) Uani 1 1 d .
C20 C 0.8311(3) 0.32965(15) 0.14333(9) 0.0464(4) Uani 1 1 d .
H20 H 0.6935 0.3447 0.1261 0.056 Uiso 1 1 calc R
C21 C 1.0954(3) 0.23384(17) 0.13015(10) 0.0533(5) Uani 1 1 d .
H21 H 1.1501 0.1810 0.1033 0.064 Uiso 1 1 calc R
C22 C 1.2192(3) 0.28511(16) 0.19367(10) 0.0505(5) Uani 1 1 d .
H22 H 1.3553 0.2677 0.2099 0.061 Uiso 1 1 calc R
C23 C 1.1417(3) 0.36207(15) 0.23308(10) 0.0450(4) Uani 1 1 d .
H23 H 1.2229 0.3973 0.2774 0.054 Uiso 1 1 calc R
C24 C 0.9440(3) 0.38775(14) 0.20752(9) 0.0408(4) Uani 1 1 d .
C25 C 0.8476(3) 0.46086(14) 0.25222(9) 0.0435(4) Uani 1 1 d .
H25 H 0.8823 0.4567 0.3032 0.052 Uiso 1 1 calc R
C26 C 0.7183(3) 0.53263(14) 0.23254(9) 0.0432(4) Uani 1 1 d .
C27 C 0.6556(3) 0.57790(14) 0.16108(10) 0.0450(4) Uani 1 1 d .
C28 C 0.7364(3) 0.57663(16) 0.09449(10) 0.0556(5) Uani 1 1 d .
H28 H 0.8493 0.5387 0.0884 0.067 Uiso 1 1 calc R
C29 C 0.6497(4) 0.63178(17) 0.03670(11) 0.0644(6) Uani 1 1 d .
H29 H 0.7035 0.6307 -0.0092 0.077 Uiso 1 1 calc R
C30 C 0.4853(4) 0.68842(17) 0.04513(12) 0.0681(6) Uani 1 1 d .
H30 H 0.4259 0.7240 0.0047 0.082 Uiso 1 1 calc R
C31 C 0.4081(3) 0.69337(17) 0.11142(12) 0.0604(6) Uani 1 1 d .
H31 H 0.2969 0.7326 0.1172 0.072 Uiso 1 1 calc R
C32 C 0.4959(3) 0.63982(15) 0.16996(10) 0.0483(5) Uani 1 1 d .
C33 C 0.4572(3) 0.63935(14) 0.24625(10) 0.0464(4) Uani 1 1 d .
C34 C 0.3160(3) 0.68675(16) 0.28236(12) 0.0575(5) Uani 1 1 d .
H34 H 0.2221 0.7276 0.2565 0.069 Uiso 1 1 calc R
C35 C 0.3141(3) 0.67369(18) 0.35619(12) 0.0643(6) Uani 1 1 d .
H35 H 0.2192 0.7065 0.3813 0.077 Uiso 1 1 calc R
C36 C 0.4495(3) 0.61298(17) 0.39425(11) 0.0591(5) Uani 1 1 d .
H36 H 0.4451 0.6040 0.4450 0.071 Uiso 1 1 calc R
C37 C 0.5916(3) 0.56523(16) 0.35855(10) 0.0511(5) Uani 1 1 d .
H37 H 0.6837 0.5236 0.3846 0.061 Uiso 1 1 calc R
C38 C 0.5966(3) 0.57937(14) 0.28448(9) 0.0424(4) Uani 1 1 d .

loop_
_atom_site_aniso_label
_atom_site_aniso_U_11
_atom_site_aniso_U_22
_atom_site_aniso_U_33
_atom_site_aniso_U_23
_atom_site_aniso_U_13
_atom_site_aniso_U_12
N1 0.0620(11) 0.0522(10) 0.0483(9) -0.0015(8) 0.0055(8) 0.0201(8)
N2 0.0622(11) 0.0468(9) 0.0494(9) 0.0032(7) 0.0071(8) 0.0188(8)
C1 0.0442(11) 0.0463(11) 0.0486(11) 0.0000(9) 0.0042(8) 0.0134(8)
C2 0.0666(14) 0.0468(11) 0.0445(11) -0.0038(9) -0.0023(9) 0.0121(10)
C3 0.0477(11) 0.0518(11) 0.0481(11) 0.0008(9) -0.0013(9) 0.0106(9)
C4 0.0426(10) 0.0419(10) 0.0460(10) 0.0030(8) 0.0044(8) 0.0119(8)
C5 0.0405(10) 0.0355(9) 0.0387(9) 0.0054(7) 0.0041(7) 0.0085(7)
C6 0.0436(10) 0.0405(10) 0.0400(9) 0.0029(8) 0.0057(8) 0.0144(8)
C7 0.0385(9) 0.0355(9) 0.0424(9) 0.0042(7) 0.0025(7) 0.0134(7)
C8 0.0435(10) 0.0300(9) 0.0433(9) 0.0032(7) 0.0023(8) 0.0114(7)
C9 0.0475(11) 0.0405(10) 0.0468(10) 0.0032(8) 0.0027(8) 0.0117(8)
C10 0.0622(13) 0.0462(11) 0.0423(10) 0.0023(8) 0.0015(9) 0.0153(10)
C11 0.0590(12) 0.0416(11) 0.0472(11) 0.0009(8) -0.0070(9) 0.0113(9)
C12 0.0485(11) 0.0393(10) 0.0529(11) 0.0037(8) -0.0032(9) 0.0076(8)
C13 0.0431(10) 0.0301(9) 0.0452(10) 0.0023(7) -0.0003(8) 0.0103(7)
C14 0.0412(10) 0.0289(9) 0.0487(10) 0.0043(7) 0.0035(8) 0.0105(7)
C15 0.0453(11) 0.0367(10) 0.0564(11) 0.0040(8) 0.0059(9) 0.0067(8)
C16 0.0521(12) 0.0442(11) 0.0582(12) 0.0094(9) 0.0150(9) 0.0102(9)
C17 0.0550(12) 0.0476(11) 0.0468(10) 0.0082(9) 0.0101(9) 0.0133(9)
C18 0.0456(11) 0.0437(10) 0.0450(10) 0.0050(8) 0.0042(8) 0.0138(8)
C19 0.0409(10) 0.0320(9) 0.0434(9) 0.0055(7) 0.0048(7) 0.0126(7)
C20 0.0493(11) 0.0412(10) 0.0493(10) 0.0026(8) 0.0023(9) 0.0144(8)
C21 0.0631(13) 0.0494(12) 0.0541(12) 0.0093(9) 0.0156(10) 0.0228(10)
C22 0.0457(11) 0.0462(11) 0.0626(12) 0.0109(9) 0.0094(9) 0.0157(9)
C23 0.0433(11) 0.0367(10) 0.0521(11) 0.0105(8) 0.0028(8) 0.0062(8)
C24 0.0428(10) 0.0352(9) 0.0433(9) 0.0064(8) 0.0046(8) 0.0083(8)
C25 0.0455(10) 0.0383(10) 0.0443(10) 0.0006(8) 0.0006(8) 0.0086(8)
C26 0.0431(10) 0.0345(9) 0.0482(10) -0.0011(8) -0.0009(8) 0.0059(8)
C27 0.0497(11) 0.0319(9) 0.0489(10) 0.0038(8) 0.0004(8) 0.0048(8)
C28 0.0668(13) 0.0411(11) 0.0547(12) 0.0068(9) 0.0044(10) 0.0078(9)
C29 0.0877(16) 0.0424(12) 0.0533(12) 0.0071(10) -0.0004(11) 0.0028(11)
C30 0.0871(17) 0.0412(12) 0.0642(14) 0.0110(10) -0.0184(12) 0.0064(11)
C31 0.0632(13) 0.0410(11) 0.0707(14) 0.0071(10) -0.0120(11) 0.0104(10)
C32 0.0484(11) 0.0307(9) 0.0604(12) 0.0043(8) -0.0039(9) 0.0048(8)
C33 0.0448(11) 0.0294(9) 0.0615(12) -0.0011(8) -0.0007(9) 0.0066(8)
C34 0.0516(12) 0.0374(10) 0.0825(15) -0.0033(10) 0.0019(11) 0.0125(9)
C35 0.0605(14) 0.0516(13) 0.0828(16) -0.0134(12) 0.0137(12) 0.0168(10)
C36 0.0630(14) 0.0532(12) 0.0578(12) -0.0113(10) 0.0082(10) 0.0093(10)
C37 0.0545(12) 0.0436(11) 0.0530(11) -0.0081(9) -0.0016(9) 0.0121(9)
C38 0.0418(10) 0.0321(9) 0.0495(10) -0.0033(8) -0.0018(8) 0.0057(8)

loop_
_atom_type_symbol
_atom_type_description
_atom_type_scat_dispersion_real
_atom_type_scat_dispersion_imag
_atom_type_scat_source
C C 0.0181 0.0091 'International Tables Vol C Tables 4.2.6.8 and 6.1.1.4'
H H 0.0000 0.0000 'International Tables Vol C Tables 4.2.6.8 and 6.1.1.4'
N N 0.0311 0.0180 'International Tables Vol C Tables 4.2.6.8 and 6.1.1.4'

loop_
_geom_angle_atom_site_label_1
_geom_angle_atom_site_label_2
_geom_angle_atom_site_label_3
_geom_angle
_geom_angle_publ_flag
C1 N1 C2 116.40(16) y
C20 N2 C21 116.30(16) y
N1 C1 C5 125.18(17) y
N1 C1 H1 117.4 y
C5 C1 H1 117.4 y
N1 C2 C3 123.41(17) y
N1 C2 H2 118.3 y
C3 C2 H2 118.3 y
C2 C3 C4 118.82(17) y
C2 C3 H3 120.6 y
C4 C3 H3 120.6 y
C3 C4 C5 119.63(17) y
C3 C4 H4 120.2 y
C5 C4 H4 120.2 y
C1 C5 C4 116.52(15) y
C1 C5 C6 120.89(15) y
C4 C5 C6 122.28(15) y
C7 C6 C5 127.83(16) y
C7 C6 H6 116.1 y
C5 C6 H6 116.1 y
C6 C7 C8 124.63(16) y
C6 C7 C19 129.46(16) y
C8 C7 C19 105.78(14) y
C9 C8 C13 120.31(16) y
C9 C8 C7 131.03(16) y
C13 C8 C7 108.54(15) y
C8 C9 C10 118.61(17) y
C8 C9 H9 120.7 y
C10 C9 H9 120.7 y
C11 C10 C9 121.10(18) y
C11 C10 H10 119.4 y
C9 C10 H10 119.4 y
C10 C11 C12 120.82(17) y
C10 C11 H11 119.6 y
C12 C11 H11 119.6 y
C11 C12 C13 118.77(17) y
C11 C12 H12 120.6 y
C13 C12 H12 120.6 y
C12 C13 C8 120.39(16) y
C12 C13 C14 131.11(16) y
C8 C13 C14 108.48(14) y
C15 C14 C19 120.54(16) y
C15 C14 C13 130.50(16) y
C19 C14 C13 108.88(15) y
C16 C15 C14 118.74(17) y
C16 C15 H15 120.6 y
C14 C15 H15 120.6 y
C15 C16 C17 121.03(17) y
C15 C16 H16 119.5 y
C17 C16 H16 119.5 y
C16 C17 C18 120.43(17) y
C16 C17 H17 119.8 y
C18 C17 H17 119.8 y
C19 C18 C17 119.34(16) y
C19 C18 H18 120.3 y
C17 C18 H18 120.3 y
C18 C19 C14 119.82(16) y
C18 C19 C7 132.04(15) y
C14 C19 C7 107.99(14) y
N2 C20 C24 124.97(17) y
N2 C20 H20 117.5 y
C24 C20 H20 117.5 y
N2 C21 C22 123.59(17) y
N2 C21 H21 118.2 y
C22 C21 H21 118.2 y
C23 C22 C21 118.75(17) y
C23 C22 H22 120.6 y
C21 C22 H22 120.6 y
C22 C23 C24 119.59(17) y
C22 C23 H23 120.2 y
C24 C23 H23 120.2 y
C23 C24 C20 116.77(16) y
C23 C24 C25 120.34(16) y
C20 C24 C25 122.38(15) y
C26 C25 C24 130.50(16) y
C26 C25 H25 114.8 y
C24 C25 H25 114.8 y
C25 C26 C38 122.72(16) y
C25 C26 C27 131.93(17) y
C38 C26 C27 105.31(15) y
C28 C27 C32 119.49(17) y
C28 C27 C26 132.07(18) y
C32 C27 C26 108.22(16) y
C27 C28 C29 119.1(2) y
C27 C28 H28 120.5 y
C29 C28 H28 120.5 y
C30 C29 C28 121.0(2) y
C30 C29 H29 119.5 y
C28 C29 H29 119.5 y
C31 C30 C29 120.6(2) y
C31 C30 H30 119.7 y
C29 C30 H30 119.7 y
C30 C31 C32 118.9(2) y
C30 C31 H31 120.5 y
C32 C31 H31 120.5 y
C31 C32 C27 120.79(19) y
C31 C32 C33 130.18(18) y
C27 C32 C33 108.97(16) y
C34 C33 C38 120.46(18) y
C34 C33 C32 131.36(18) y
C38 C33 C32 108.17(15) y
C35 C34 C33 119.15(19) y
C35 C34 H34 120.4 y
C33 C34 H34 120.4 y
C34 C35 C36 120.71(19) y
C34 C35 H35 119.6 y
C36 C35 H35 119.6 y
C35 C36 C37 120.54(19) y
C35 C36 H36 119.7 y
C37 C36 H36 119.7 y
C38 C37 C36 119.07(18) y
C38 C37 H37 120.5 y
C36 C37 H37 120.5 y
C37 C38 C33 120.05(17) y
C37 C38 C26 130.65(16) y
C33 C38 C26 109.12(16) y

loop_
_geom_bond_atom_site_label_1
_geom_bond_atom_site_label_2
_geom_bond_distance
_geom_bond_publ_flag
N1 C1 1.331(2) y
N1 C2 1.346(2) y
N2 C20 1.333(2) y
N2 C21 1.345(2) y
C1 C5 1.391(2) y
C1 H1 0.9500 y
C2 C3 1.376(2) y
C2 H2 0.9500 y
C3 C4 1.380(2) y
C3 H3 0.9500 y
C4 C5 1.392(2) y
C4 H4 0.9500 y
C5 C6 1.471(2) y
C6 C7 1.350(2) y
C6 H6 0.9500 y
C7 C8 1.480(2) y
C7 C19 1.488(2) y
C8 C9 1.384(2) y
C8 C13 1.410(2) y
C9 C10 1.392(2) y
C9 H9 0.9500 y
C10 C11 1.382(2) y
C10 H10 0.9500 y
C11 C12 1.386(2) y
C11 H11 0.9500 y
C12 C13 1.389(2) y
C12 H12 0.9500 y
C13 C14 1.463(2) y
C14 C15 1.390(2) y
C14 C19 1.412(2) y
C15 C16 1.387(2) y
C15 H15 0.9500 y
C16 C17 1.389(2) y
C16 H16 0.9500 y
C17 C18 1.393(2) y
C17 H17 0.9500 y
C18 C19 1.386(2) y
C18 H18 0.9500 y
C20 C24 1.393(2) y
C20 H20 0.9500 y
C21 C22 1.379(2) y
C21 H21 0.9500 y
C22 C23 1.378(2) y
C22 H22 0.9500 y
C23 C24 1.390(2) y
C23 H23 0.9500 y
C24 C25 1.475(2) y
C25 C26 1.347(2) y
C25 H25 0.9500 y
C26 C38 1.481(2) y
C26 C27 1.485(2) y
C27 C28 1.387(2) y
C27 C32 1.411(2) y
C28 C29 1.393(3) y
C28 H28 0.9500 y
C29 C30 1.392(3) y
C29 H29 0.9500 y
C30 C31 1.376(3) y
C30 H30 0.9500 y
C31 C32 1.395(2) y
C31 H31 0.9500 y
C32 C33 1.461(3) y
C33 C34 1.391(2) y
C33 C38 1.404(2) y
C34 C35 1.379(3) y
C34 H34 0.9500 y
C35 C36 1.391(3) y
C35 H35 0.9500 y
C36 C37 1.394(2) y
C36 H36 0.9500 y
C37 C38 1.387(2) y
C37 H37 0.9500 y

loop_
_geom_torsion_atom_site_label_1
_geom_torsion_atom_site_label_2
_geom_torsion_atom_site_label_3
_geom_torsion_atom_site_label_4
_geom_torsion
_geom_torsion_publ_flag
C2 N1 C1 C5 1.3(3) y
C1 N1 C2 C3 0.2(3) y
N1 C2 C3 C4 -0.7(3) y
C2 C3 C4 C5 -0.3(3) y
N1 C1 C5 C4 -2.2(3) y
N1 C1 C5 C6 -175.95(17) y
C3 C4 C5 C1 1.6(2) y
C3 C4 C5 C6 175.26(15) y
C1 C5 C6 C7 -46.9(3) y
C4 C5 C6 C7 139.72(18) y
C5 C6 C7 C8 163.99(15) y
C5 C6 C7 C19 -11.5(3) y
C6 C7 C8 C9 5.4(3) y
C19 C7 C8 C9 -178.24(16) y
C6 C7 C8 C13 -170.53(15) y
C19 C7 C8 C13 5.86(17) y
C13 C8 C9 C10 -0.6(2) y
C7 C8 C9 C10 -176.08(16) y
C8 C9 C10 C11 0.5(3) y
C9 C10 C11 C12 -0.1(3) y
C10 C11 C12 C13 -0.2(3) y
C11 C12 C13 C8 0.1(2) y
C11 C12 C13 C14 -178.26(17) y
C9 C8 C13 C12 0.3(2) y
C7 C8 C13 C12 176.75(14) y
C9 C8 C13 C14 179.00(14) y
C7 C8 C13 C14 -4.59(18) y
C12 C13 C14 C15 3.1(3) y
C8 C13 C14 C15 -175.41(17) y
C12 C13 C14 C19 179.91(16) y
C8 C13 C14 C19 1.44(18) y
C19 C14 C15 C16 -1.5(2) y
C13 C14 C15 C16 175.05(16) y
C14 C15 C16 C17 -1.1(3) y
C15 C16 C17 C18 1.8(3) y
C16 C17 C18 C19 0.2(3) y
C17 C18 C19 C14 -2.7(2) y
C17 C18 C19 C7 -177.71(16) y
C15 C14 C19 C18 3.4(2) y
C13 C14 C19 C18 -173.79(15) y
C15 C14 C19 C7 179.50(14) y
C13 C14 C19 C7 2.29(17) y
C6 C7 C19 C18 -13.4(3) y
C8 C7 C19 C18 170.47(17) y
C6 C7 C19 C14 171.21(16) y
C8 C7 C19 C14 -4.95(17) y
C21 N2 C20 C24 0.7(3) y
C20 N2 C21 C22 0.4(3) y
N2 C21 C22 C23 -0.1(3) y
C21 C22 C23 C24 -1.1(3) y
C22 C23 C24 C20 2.0(2) y
C22 C23 C24 C25 174.12(16) y
N2 C20 C24 C23 -1.9(3) y
N2 C20 C24 C25 -173.81(16) y
C23 C24 C25 C26 151.33(18) y
C20 C24 C25 C26 -37.0(3) y
C24 C25 C26 C38 166.23(16) y
C24 C25 C26 C27 -10.8(3) y
C25 C26 C27 C28 -12.1(3) y
C38 C26 C27 C28 170.46(18) y
C25 C26 C27 C32 173.55(17) y
C38 C26 C27 C32 -3.89(18) y
C32 C27 C28 C29 -3.2(3) y
C26 C27 C28 C29 -177.02(18) y
C27 C28 C29 C30 0.5(3) y
C28 C29 C30 C31 1.4(3) y
C29 C30 C31 C32 -0.5(3) y
C30 C31 C32 C27 -2.2(3) y
C30 C31 C32 C33 174.78(19) y
C28 C27 C32 C31 4.1(3) y
C26 C27 C32 C31 179.31(16) y
C28 C27 C32 C33 -173.45(16) y
C26 C27 C32 C33 1.73(19) y
C31 C32 C33 C34 3.4(3) y
C27 C32 C33 C34 -179.36(18) y
C31 C32 C33 C38 -176.00(18) y
C27 C32 C33 C38 1.3(2) y
C38 C33 C34 C35 -0.3(3) y
C32 C33 C34 C35 -179.55(19) y
C33 C34 C35 C36 -0.6(3) y
C34 C35 C36 C37 0.7(3) y
C35 C36 C37 C38 0.2(3) y
C36 C37 C38 C33 -1.1(3) y
C36 C37 C38 C26 -175.66(17) y
C34 C33 C38 C37 1.1(3) y
C32 C33 C38 C37 -179.44(15) y
C34 C33 C38 C26 176.78(15) y
C32 C33 C38 C26 -3.77(19) y
C25 C26 C38 C37 2.0(3) y
C27 C26 C38 C37 179.77(18) y
C25 C26 C38 C33 -173.01(15) y
C27 C26 C38 C33 4.72(19) y
